data_4020358
loop_
_publ_author_name
'Maurizio Benaglia'
'Tiziana Benincori'
'Patrizia Mussini'
'Tullio Pilati'
'Simona Rizzo'
'Franco Sannicol\`o'

_publ_section_title
;
 Steric and Electronic Tuning of Chiral Bis(oxazoline)
 Ligands with 3,3'-Bithiophene Backbone
;
_journal_name_full 'Journal of Organic Chemistry'
_journal_page_first 7488
_journal_page_last 7495
_journal_paper_doi 10.1021/jo050267m
_journal_volume 70
_journal_year 2005
_chemical_absolute_configuration rmad
_chemical_formula_moiety 'C26 H36 N2 O2 S2'
_chemical_formula_sum 'C26 H36 N2 O2 S2'
_chemical_formula_weight 472.69
_space_group_IT_number 4
_symmetry_cell_setting monoclinic
_symmetry_space_group_name_Hall 'P 2yb'
_symmetry_space_group_name_H-M 'P 1 21 1'
_cell_angle_alpha 90.00
_cell_angle_beta 95.02(2)
_cell_angle_gamma 90.00
_cell_formula_units_Z 2
_cell_length_a 9.4604(15)
_cell_length_b 9.2409(15)
_cell_length_c 14.710(2)
_cell_measurement_temperature 150(2)
_cell_volume 1281.1(3)
_diffrn_ambient_temperature 150(2)
_exptl_crystal_density_diffrn 1.225
_cod_depositor_comments
;
The following automatic conversions were performed:
'_symmetry_cell_setting' value 'Monoclinic' changed to 'monoclinic'
according to '/home/saulius/struct/CIF-dictionaries/cif_core.dic'
dictionary named 'cif_core.dic' version 2.4.1 from 2010-06-29.

Automatic conversion script
Id: cif_fix_enum 1527 2010-12-29 10:47:43Z saulius 
;
_cod_original_sg_symbol_H-M 'P 21'
_cod_database_code 4020358

loop_
_symmetry_equiv_pos_as_xyz
'x, y, z'
'-x, y+1/2, -z'

loop_
_atom_site_label
_atom_site_type_symbol
_atom_site_fract_x
_atom_site_fract_y
_atom_site_fract_z
_atom_site_U_iso_or_equiv
_atom_site_adp_type
_atom_site_occupancy
_atom_site_calc_flag
_atom_site_refinement_flags
_atom_site_disorder_assembly
_atom_site_disorder_group
O1 O 0.14088(14) 0.66147(17) 0.65024(9) 0.0193(3) Uani 1 d . . .
C2 C 0.1551(3) 0.8085(2) 0.61704(15) 0.0232(4) Uani 1 d . . .
H2A H 0.198(3) 0.865(3) 0.6683(19) 0.022(6) Uiso 1 d . . .
H2B H 0.063(3) 0.838(3) 0.5919(19) 0.025(7) Uiso 1 d . . .
C3 C 0.2604(2) 0.7939(2) 0.54335(13) 0.0172(4) Uani 1 d . . .
H3 H 0.326(2) 0.861(2) 0.5492(14) 0.003(5) Uiso 1 d . . .
N4 N 0.32548(17) 0.64949(19) 0.56219(11) 0.0173(3) Uani 1 d . . .
C5 C 0.24992(19) 0.5869(2) 0.61751(12) 0.0159(3) Uani 1 d . . .
C6 C 0.2663(2) 0.4364(2) 0.64919(13) 0.0159(3) Uani 1 d . . .
C7 C 0.3045(2) 0.3268(2) 0.59367(14) 0.0173(4) Uani 1 d . . .
S8 S 0.31358(5) 0.16567(5) 0.65216(3) 0.02008(11) Uani 1 d . . .
C9 C 0.2643(2) 0.2434(2) 0.75134(14) 0.0193(4) Uani 1 d . . .
C10 C 0.2424(2) 0.3887(2) 0.74007(13) 0.0165(4) Uani 1 d . . .
C11 C 0.2051(2) 0.4858(2) 0.81440(13) 0.0170(4) Uani 1 d . . .
C12 C 0.0868(2) 0.4660(2) 0.86040(14) 0.0200(4) Uani 1 d . . .
S13 S 0.07556(5) 0.59808(6) 0.94256(3) 0.02293(12) Uani 1 d . . .
C14 C 0.2292(2) 0.6827(2) 0.91594(14) 0.0203(4) Uani 1 d . . .
C15 C 0.2855(2) 0.6114(2) 0.84644(13) 0.0182(4) Uani 1 d . . .
C16 C 0.41361(19) 0.6626(2) 0.80641(12) 0.0178(3) Uani 1 d . . .
N17 N 0.44531(19) 0.7936(2) 0.79163(12) 0.0199(3) Uani 1 d . . .
C18 C 0.5856(2) 0.7915(2) 0.75422(14) 0.0215(4) Uani 1 d . . .
H18 H 0.579(3) 0.835(3) 0.7007(17) 0.015(6) Uiso 1 d . . .
C19 C 0.6086(2) 0.6306(2) 0.73374(16) 0.0253(4) Uani 1 d . . .
H19A H 0.586(2) 0.613(3) 0.6683(16) 0.012(5) Uiso 1 d . . .
H19B H 0.698(3) 0.596(4) 0.7563(19) 0.031(7) Uiso 1 d . . .
O20 O 0.50392(16) 0.55580(17) 0.78350(11) 0.0239(3) Uani 1 d . . .
C21 C 0.1959(2) 0.8044(2) 0.44337(13) 0.0174(4) Uani 1 d . . .
C22 C 0.3130(2) 0.7782(3) 0.38027(15) 0.0249(4) Uani 1 d D . .
H22A H 0.387(2) 0.844(2) 0.3894(18) 0.021(7) Uiso 1 d D . .
H22B H 0.276(3) 0.788(4) 0.3201(11) 0.033(8) Uiso 1 d D . .
H22C H 0.352(3) 0.686(2) 0.386(2) 0.039(8) Uiso 1 d D . .
C23 C 0.1362(3) 0.9566(2) 0.42597(16) 0.0261(4) Uani 1 d D . .
H23A H 0.106(3) 0.965(3) 0.3642(10) 0.025(7) Uiso 1 d D . .
H23B H 0.204(3) 1.028(3) 0.441(2) 0.030(7) Uiso 1 d D . .
H23C H 0.057(2) 0.973(4) 0.4587(19) 0.039(8) Uiso 1 d D . .
C24 C 0.0785(2) 0.6927(2) 0.42371(16) 0.0267(5) Uani 1 d D . .
H24A H 0.041(3) 0.701(3) 0.3629(11) 0.036(8) Uiso 1 d D . .
H24B H 0.005(3) 0.701(4) 0.4622(19) 0.051(10) Uiso 1 d D . .
H24C H 0.114(3) 0.600(2) 0.437(2) 0.031(7) Uiso 1 d D . .
C25 C 0.3330(3) 0.3293(2) 0.49483(15) 0.0227(4) Uani 1 d D . .
H25A H 0.368(3) 0.419(2) 0.480(2) 0.035(8) Uiso 1 d D . .
H25B H 0.250(2) 0.310(3) 0.4572(16) 0.024(7) Uiso 1 d D . .
H25C H 0.405(2) 0.263(3) 0.4851(19) 0.026(7) Uiso 1 d D . .
C26 C 0.2585(3) 0.1509(3) 0.83442(16) 0.0298(5) Uani 1 d D . .
H26A H 0.171(2) 0.108(4) 0.841(3) 0.061(11) Uiso 1 d D . .
H26B H 0.280(4) 0.206(3) 0.8864(15) 0.045(9) Uiso 1 d D . .
H26C H 0.323(3) 0.076(2) 0.834(2) 0.033(8) Uiso 1 d D . .
C27 C -0.0282(2) 0.3556(3) 0.84551(17) 0.0266(4) Uani 1 d D . .
H27A H -0.019(3) 0.285(3) 0.8909(16) 0.038(8) Uiso 1 d D . .
H27B H -0.024(3) 0.315(4) 0.7876(13) 0.038(8) Uiso 1 d D . .
H27C H -0.116(2) 0.400(3) 0.847(2) 0.038(8) Uiso 1 d D . .
C28 C 0.2818(3) 0.8131(3) 0.96897(16) 0.0290(5) Uani 1 d D . .
H28A H 0.361(3) 0.856(4) 0.946(2) 0.056(11) Uiso 1 d D . .
H28B H 0.304(4) 0.793(4) 1.0304(11) 0.048(9) Uiso 1 d D . .
H28C H 0.215(3) 0.887(3) 0.965(3) 0.053(10) Uiso 1 d D . .
C29 C 0.7013(2) 0.8631(3) 0.82033(15) 0.0246(4) Uani 1 d . . .
C30 C 0.7188(3) 0.7810(3) 0.91077(17) 0.0310(5) Uani 1 d D . .
H30A H 0.786(3) 0.827(3) 0.9501(17) 0.034(8) Uiso 1 d D . .
H30B H 0.743(3) 0.6855(18) 0.901(2) 0.033(8) Uiso 1 d D . .
H30C H 0.633(2) 0.786(4) 0.938(2) 0.046(9) Uiso 1 d D . .
C31 C 0.6575(3) 1.0191(3) 0.8377(2) 0.0352(6) Uani 1 d D . .
H31A H 0.640(4) 1.069(3) 0.7826(14) 0.043(9) Uiso 1 d D . .
H31B H 0.733(2) 1.064(3) 0.8712(19) 0.039(8) Uiso 1 d D . .
H31C H 0.580(3) 1.028(4) 0.872(2) 0.050(10) Uiso 1 d D . .
C32 C 0.8417(3) 0.8632(3) 0.7747(2) 0.0377(6) Uani 1 d D . .
H32A H 0.915(3) 0.899(3) 0.8135(18) 0.039(9) Uiso 1 d D . .
H32B H 0.831(3) 0.916(3) 0.7203(14) 0.033(8) Uiso 1 d D . .
H32C H 0.872(3) 0.770(2) 0.766(2) 0.034(8) Uiso 1 d D . .

loop_
_atom_site_aniso_label
_atom_site_aniso_U_11
_atom_site_aniso_U_22
_atom_site_aniso_U_33
_atom_site_aniso_U_23
_atom_site_aniso_U_13
_atom_site_aniso_U_12
O1 0.0216(6) 0.0160(6) 0.0216(6) 0.0008(6) 0.0087(5) 0.0023(6)
C2 0.0320(11) 0.0164(9) 0.0225(10) 0.0022(8) 0.0105(8) 0.0038(8)
C3 0.0194(9) 0.0131(8) 0.0195(9) 0.0009(7) 0.0044(7) 0.0004(7)
N4 0.0174(7) 0.0148(7) 0.0198(7) 0.0016(6) 0.0030(6) -0.0007(6)
C5 0.0166(8) 0.0169(8) 0.0140(8) -0.0026(7) -0.0005(6) -0.0018(7)
C6 0.0153(8) 0.0156(8) 0.0168(9) 0.0035(7) 0.0026(6) -0.0013(7)
C7 0.0202(9) 0.0139(8) 0.0180(9) 0.0016(7) 0.0039(7) -0.0013(7)
S8 0.0245(2) 0.01300(19) 0.0234(2) 0.00021(18) 0.00578(17) 0.00156(18)
C9 0.0216(9) 0.0183(9) 0.0187(9) 0.0019(7) 0.0060(7) -0.0016(7)
C10 0.0177(8) 0.0173(9) 0.0149(9) -0.0001(7) 0.0041(6) -0.0012(7)
C11 0.0200(9) 0.0183(9) 0.0130(8) 0.0010(7) 0.0027(7) 0.0028(7)
C12 0.0227(9) 0.0205(9) 0.0171(9) 0.0014(7) 0.0037(7) 0.0004(8)
S13 0.0244(2) 0.0276(3) 0.0180(2) 0.00074(19) 0.00898(17) 0.0045(2)
C14 0.0244(9) 0.0182(9) 0.0188(9) 0.0018(7) 0.0049(7) 0.0041(7)
C15 0.0209(8) 0.0185(8) 0.0157(8) 0.0023(7) 0.0047(7) 0.0028(7)
C16 0.0186(8) 0.0208(8) 0.0139(8) -0.0026(8) 0.0010(6) 0.0007(8)
N17 0.0198(8) 0.0220(8) 0.0179(8) -0.0007(6) 0.0025(6) -0.0017(6)
C18 0.0215(10) 0.0249(10) 0.0183(9) -0.0003(8) 0.0026(7) -0.0038(8)
C19 0.0208(9) 0.0270(12) 0.0291(11) -0.0067(8) 0.0086(8) -0.0025(8)
O20 0.0226(7) 0.0205(7) 0.0300(8) -0.0036(6) 0.0098(6) 0.0012(6)
C21 0.0175(8) 0.0154(8) 0.0201(9) 0.0032(7) 0.0056(7) 0.0003(7)
C22 0.0246(10) 0.0288(11) 0.0224(10) 0.0054(8) 0.0082(8) 0.0056(8)
C23 0.0317(11) 0.0209(10) 0.0263(11) 0.0069(8) 0.0070(9) 0.0072(9)
C24 0.0260(10) 0.0262(12) 0.0270(11) 0.0062(8) -0.0021(8) -0.0054(8)
C25 0.0297(11) 0.0216(10) 0.0177(9) -0.0029(8) 0.0070(8) 0.0015(8)
C26 0.0409(13) 0.0228(11) 0.0269(11) 0.0097(9) 0.0095(9) 0.0069(10)
C27 0.0235(10) 0.0320(12) 0.0250(11) 0.0028(9) 0.0063(8) -0.0043(9)
C28 0.0415(13) 0.0246(11) 0.0225(10) -0.0045(9) 0.0116(9) 0.0002(10)
C29 0.0226(10) 0.0273(11) 0.0236(11) -0.0019(8) -0.0003(8) -0.0062(8)
C30 0.0284(12) 0.0381(13) 0.0255(11) 0.0027(10) -0.0036(9) -0.0029(10)
C31 0.0415(14) 0.0276(12) 0.0349(13) -0.0025(10) -0.0061(11) -0.0077(10)
C32 0.0265(12) 0.0471(16) 0.0400(15) 0.0023(12) 0.0048(10) -0.0129(11)

loop_
_geom_bond_atom_site_label_1
_geom_bond_atom_site_label_2
_geom_bond_distance
_geom_bond_site_symmetry_2
_geom_bond_publ_flag
O1 C5 1.363(2) . ?
O1 C2 1.454(3) . ?
C2 C3 1.541(3) . ?
C2 H2A 0.98(3) . ?
C2 H2B 0.96(3) . ?
C3 N4 1.486(3) . ?
C3 C21 1.545(3) . ?
C3 H3 0.88(2) . ?
N4 C5 1.269(3) . ?
C5 C6 1.471(3) . ?
C6 C7 1.369(3) . ?
C6 C10 1.444(3) . ?
C7 C25 1.502(3) . ?
C7 S8 1.718(2) . ?
S8 C9 1.726(2) . ?
C9 C10 1.366(3) . ?
C9 C26 1.496(3) . ?
C10 C11 1.481(3) . ?
C11 C12 1.370(3) . ?
C11 C15 1.444(3) . ?
C12 C27 1.494(3) . ?
C12 S13 1.727(2) . ?
S13 C14 1.725(2) . ?
C14 C15 1.364(3) . ?
C14 C28 1.497(3) . ?
C15 C16 1.471(3) . ?
C16 N17 1.270(3) . ?
C16 O20 1.367(2) . ?
N17 C18 1.481(3) . ?
C18 C19 1.536(3) . ?
C18 C29 1.547(3) . ?
C18 H18 0.88(3) . ?
C19 O20 1.456(3) . ?
C19 H19A 0.98(2) . ?
C19 H19B 0.93(3) . ?
C21 C22 1.525(3) . ?
C21 C24 1.526(3) . ?
C21 C23 1.528(3) . ?
C22 H22A 0.93(3) . ?
C22 H22B 0.93(3) . ?
C22 H22C 0.93(3) . ?
C23 H23A 0.93(3) . ?
C23 H23B 0.93(3) . ?
C23 H23C 0.94(3) . ?
C24 H24A 0.94(3) . ?
C24 H24B 0.94(3) . ?
C24 H24C 0.93(3) . ?
C25 H25A 0.93(3) . ?
C25 H25B 0.94(3) . ?
C25 H25C 0.93(3) . ?
C26 H26A 0.93(3) . ?
C26 H26B 0.92(3) . ?
C26 H26C 0.92(3) . ?
C27 H27A 0.93(3) . ?
C27 H27B 0.93(3) . ?
C27 H27C 0.92(3) . ?
C28 H28A 0.94(3) . ?
C28 H28B 0.93(3) . ?
C28 H28C 0.93(3) . ?
C29 C30 1.527(3) . ?
C29 C31 1.528(4) . ?
C29 C32 1.539(4) . ?
C30 H30A 0.92(3) . ?
C30 H30B 0.93(3) . ?
C30 H30C 0.94(3) . ?
C31 H31A 0.94(3) . ?
C31 H31B 0.93(3) . ?
C31 H31C 0.93(3) . ?
C32 H32A 0.92(3) . ?
C32 H32B 0.93(3) . ?
C32 H32C 0.93(3) . ?

loop_
_cod_related_entry_id
_cod_related_entry_database
_cod_related_entry_code
1 ChemSpider 9801734
